data_2018855
loop_
_publ_author_name
'Kazikowski, S.'
'Olsson, C.'
'Johansson, L.G.'

_publ_section_title
;
 Structure of silver telluryl nitrate Ag Te O2 N O3.
;
_journal_name_full 'Acta Crystallographica C (39,1983-)'
_journal_page_first 427
_journal_page_last 429
_journal_volume 44
_journal_year 1988
_chemical_formula_sum 'Ag N O5 Te'
_chemical_name_systematic 'Ag Te O2 N O3'
_space_group_IT_number 60
_symmetry_space_group_name_Hall '-P 2n 2ab'
_symmetry_space_group_name_H-M 'P b c n'
_cell_angle_alpha 90
_cell_angle_beta 90
_cell_angle_gamma 90
_cell_formula_units_Z 4
_cell_length_a 5.667
_cell_length_b 14.202
_cell_length_c 5.232
_cell_volume 421.086
_citation_journal_id_ASTM ACSCEE
_cod_data_source_file silver1-2_433.cif
_cod_data_source_block Ag1N1O5Te1
_cod_original_cell_volume 421.0856
_cod_original_formula_sum 'Ag1 N1 O5 Te1'
_cod_database_code 2018855

loop_
_symmetry_equiv_pos_as_xyz
x,y,z
-x+1/2,-y+1/2,z+1/2
x+1/2,-y+1/2,-z
-x,y,-z+1/2
-x,-y,-z
x-1/2,y-1/2,-z-1/2
-x-1/2,y-1/2,z
x,-y,z-1/2

loop_
_atom_site_label
_atom_site_type_symbol
_atom_site_fract_x
_atom_site_fract_y
_atom_site_fract_z
_atom_site_occupancy
_atom_site_U_iso_or_equiv
O1 O-2 0.7019 0.0223 0.0627 1 0.0
O3 O-2 0 0.8488 0.25 1 0.0
Ag1 Ag+1 0 0.1143 0.25 1 0.0
Te1 Te+4 0.5 0.0615 0.75 1 0.0
N1 N+5 0 0.7594 0.25 1 0.0
O2 O-2 0.1329 0.7168 0.1004 1 0.0
